data_2226100
loop_
_publ_author_name
'Prabhakar, Maddela'
'Reddy, J. S. N.'
'Kumar, N. Ravi'
'Ganesh, S. Viswanadha'
'Solomon, K. Anand'

_publ_section_title
;
 Ethyl 4-(2-furyl)-2-oxochroman-3-carboxylate
;
_journal_coeditor_code DS2028
_journal_issue 6
_journal_name_full 'Acta Crystallographica Section E'
_journal_page_first o1310
_journal_paper_doi 10.1107/S1600536810016193
_journal_volume 66
_journal_year 2010
_chemical_formula_iupac 'C16 H14 O5'
_chemical_formula_moiety 'C16 H14 O5'
_chemical_formula_sum 'C16 H14 O5'
_chemical_formula_weight 286.27
_chemical_name_systematic
;
Ethyl 4-(2-furyl)-2-oxochroman-3-carboxylate
;
_space_group_IT_number 14
_symmetry_cell_setting monoclinic
_symmetry_space_group_name_Hall '-P 2ybc'
_symmetry_space_group_name_H-M 'P 1 21/c 1'
_atom_sites_solution_hydrogens geom
_atom_sites_solution_primary direct
_atom_sites_solution_secondary difmap
_audit_creation_method SHELXL-97
_cell_angle_alpha 90.00
_cell_angle_beta 95.464(5)
_cell_angle_gamma 90.00
_cell_formula_units_Z 4
_cell_length_a 10.393(3)
_cell_length_b 8.459(3)
_cell_length_c 15.819(5)
_cell_measurement_reflns_used 5174
_cell_measurement_temperature 298(2)
_cell_measurement_theta_max 25.79
_cell_measurement_theta_min 2.46
_cell_volume 1384.4(8)
_computing_cell_refinement 'SAINT (Bruker, 2003)'
_computing_data_collection 'SMART (Bruker, 2003)'
_computing_data_reduction 'SAINT (Bruker, 2003)'
_computing_molecular_graphics 'SHELXTL (Sheldrick, 2008)'
_computing_publication_material 'SHELXTL (Sheldrick, 2008)'
_computing_structure_refinement 'SHELXL97 (Sheldrick, 2008)'
_computing_structure_solution 'SHELXS97 (Sheldrick, 2008)'
_diffrn_ambient_temperature 298(2)
_diffrn_measured_fraction_theta_full 1.000
_diffrn_measured_fraction_theta_max 1.000
_diffrn_measurement_device_type 'Bruker SMART CCD area-detector'
_diffrn_measurement_method 'phi and omega scans'
_diffrn_radiation_monochromator graphite
_diffrn_radiation_source 'fine-focus sealed tube'
_diffrn_radiation_type MoK\a
_diffrn_radiation_wavelength 0.71073
_diffrn_reflns_av_R_equivalents 0.0352
_diffrn_reflns_av_sigmaI/netI 0.0271
_diffrn_reflns_limit_h_max 12
_diffrn_reflns_limit_h_min -12
_diffrn_reflns_limit_k_max 10
_diffrn_reflns_limit_k_min -10
_diffrn_reflns_limit_l_max 19
_diffrn_reflns_limit_l_min -19
_diffrn_reflns_number 13767
_diffrn_reflns_theta_full 25.92
_diffrn_reflns_theta_max 25.92
_diffrn_reflns_theta_min 1.97
_exptl_absorpt_coefficient_mu 0.103
_exptl_absorpt_correction_T_max 0.9798
_exptl_absorpt_correction_T_min 0.9659
_exptl_absorpt_correction_type multi-scan
_exptl_absorpt_process_details '(SADABS; Bruker, 2003)'
_exptl_crystal_colour colourless
_exptl_crystal_density_diffrn 1.373
_exptl_crystal_density_method 'not measured'
_exptl_crystal_description block
_exptl_crystal_F_000 600
_exptl_crystal_size_max 0.34
_exptl_crystal_size_mid 0.24
_exptl_crystal_size_min 0.20
_refine_diff_density_max 0.183
_refine_diff_density_min -0.155
_refine_ls_extinction_method none
_refine_ls_goodness_of_fit_ref 1.035
_refine_ls_hydrogen_treatment mixed
_refine_ls_matrix_type full
_refine_ls_number_parameters 227
_refine_ls_number_reflns 2711
_refine_ls_number_restraints 0
_refine_ls_restrained_S_all 1.035
_refine_ls_R_factor_all 0.0567
_refine_ls_R_factor_gt 0.0422
_refine_ls_shift/su_max 0.000
_refine_ls_shift/su_mean 0.000
_refine_ls_structure_factor_coef Fsqd
_refine_ls_weighting_details 'calc w=1/[\s^2^(Fo^2^)+(0.0580P)^2^+0.1619P] where P=(Fo^2^+2Fc^2^)/3'
_refine_ls_weighting_scheme calc
_refine_ls_wR_factor_gt 0.1025
_refine_ls_wR_factor_ref 0.1108
_reflns_number_gt 2099
_reflns_number_total 2711
_reflns_threshold_expression I>2sigma(I)
_cod_data_source_file ds2028.cif
_cod_data_source_block I
_cod_depositor_comments
;
The following automatic conversions were performed:
'_symmetry_cell_setting' value 'Monoclinic' changed to 'monoclinic'
according to '/home/saulius/struct/CIF-dictionaries/cif_core.dic'
dictionary named 'cif_core.dic' version 2.4.1 from 2010-06-29.

Automatic conversion script
Id: cif_fix_enum 1527 2010-12-29 10:47:43Z saulius 
;
_cod_original_cell_volume 1384.5(8)
_cod_original_sg_symbol_H-M 'P 21/c'
_cod_database_code 2226100
_cod_database_fobs_code 2226100

loop_
_symmetry_equiv_pos_as_xyz
'x, y, z'
'-x, y+1/2, -z+1/2'
'-x, -y, -z'
'x, -y-1/2, z-1/2'

loop_
_atom_site_type_symbol
_atom_site_label
_atom_site_fract_x
_atom_site_fract_y
_atom_site_fract_z
_atom_site_U_iso_or_equiv
_atom_site_adp_type
_atom_site_calc_flag
_atom_site_refinement_flags
_atom_site_occupancy
_atom_site_disorder_assembly
_atom_site_disorder_group
H H2 0.5893(16) 0.9788(19) 0.7769(10) 0.045(4) Uiso d . 1 . .
H H13 0.648(2) 1.325(3) 1.0884(14) 0.084(7) Uiso d . 1 . .
H H11 0.598(2) 1.251(2) 0.8313(14) 0.076(6) Uiso d . 1 . .
H H12 0.598(2) 1.472(3) 0.9435(13) 0.081(6) Uiso d . 1 . .
H H7 1.082(2) 0.672(3) 1.0318(14) 0.085(7) Uiso d . 1 . .
H H6 0.8933(19) 0.630(2) 1.0962(13) 0.073(6) Uiso d . 1 . .
H H8 1.077(2) 0.828(2) 0.9093(13) 0.078(6) Uiso d . 1 . .
H H5 0.6973(18) 0.7462(19) 1.0400(11) 0.048(5) Uiso d . 1 . .
H H3 0.5753(15) 0.8783(17) 0.9186(9) 0.033(4) Uiso d . 1 . .
C C6 0.8921(2) 0.6956(2) 1.04771(12) 0.0626(5) Uani d . 1 . .
O O3 0.65502(12) 1.13244(14) 1.01627(7) 0.0545(3) Uani d . 1 . .
O O1 0.88812(11) 0.98037(14) 0.83531(7) 0.0523(3) Uani d . 1 . .
O O5 0.74734(13) 0.71312(14) 0.73664(7) 0.0598(4) Uani d . 1 . .
O O2 0.78518(13) 1.08381(15) 0.72090(7) 0.0635(4) Uani d . 1 . .
C C3 0.65067(15) 0.93666(18) 0.90397(9) 0.0404(4) Uani d . 1 . .
O O4 0.57089(13) 0.66307(15) 0.80304(8) 0.0651(4) Uani d . 1 . .
C C4 0.77275(15) 0.86004(17) 0.94453(9) 0.0388(4) Uani d . 1 . .
C C1 0.77894(17) 1.00313(19) 0.78254(10) 0.0460(4) Uani d . 1 . .
C C9 0.88546(15) 0.88312(18) 0.90688(10) 0.0429(4) Uani d . 1 . .
C C2 0.65772(16) 0.92533(19) 0.80739(10) 0.0425(4) Uani d . 1 . .
C C14 0.65204(17) 0.7516(2) 0.78227(10) 0.0465(4) Uani d . 1 . .
C C13 0.63873(19) 1.2923(2) 1.02691(14) 0.0597(5) Uani d . 1 . .
C C8 1.00056(18) 0.8154(2) 0.93811(12) 0.0576(5) Uani d . 1 . .
C C5 0.77720(19) 0.7640(2) 1.01532(10) 0.0502(4) Uani d . 1 . .
C C10 0.63742(14) 1.10518(19) 0.93083(9) 0.0419(4) Uani d . 1 . .
C C11 0.61161(18) 1.2410(2) 0.89003(12) 0.0550(5) Uani d . 1 . .
C C12 0.61250(19) 1.3618(2) 0.95281(13) 0.0593(5) Uani d . 1 . .
C C15 0.7673(2) 0.5456(2) 0.71929(12) 0.0718(6) Uani d . 1 . .
H H15A 0.8029 0.5339 0.6652 0.086 Uiso calc R 1 . .
H H15B 0.6853 0.4902 0.7162 0.086 Uiso calc R 1 . .
C C7 1.0035(2) 0.7225(2) 1.00924(13) 0.0656(5) Uani d . 1 . .
C C16 0.8571(2) 0.4771(2) 0.78765(14) 0.0738(6) Uani d . 1 . .
H H16A 0.9356 0.5376 0.7935 0.111 Uiso calc R 1 . .
H H16B 0.8763 0.3698 0.7737 0.111 Uiso calc R 1 . .
H H16C 0.8177 0.4795 0.8401 0.111 Uiso calc R 1 . .

loop_
_atom_site_aniso_label
_atom_site_aniso_U_11
_atom_site_aniso_U_22
_atom_site_aniso_U_33
_atom_site_aniso_U_12
_atom_site_aniso_U_13
_atom_site_aniso_U_23
C6 0.0812(15) 0.0569(11) 0.0475(10) 0.0109(10) -0.0047(10) 0.0124(9)
O3 0.0658(8) 0.0534(7) 0.0449(7) 0.0049(6) 0.0093(5) -0.0084(5)
O1 0.0463(7) 0.0581(7) 0.0526(7) -0.0034(5) 0.0059(5) 0.0137(6)
O5 0.0819(9) 0.0466(7) 0.0524(7) 0.0094(6) 0.0151(7) -0.0060(5)
O2 0.0824(9) 0.0614(8) 0.0474(7) 0.0061(7) 0.0110(6) 0.0171(6)
C3 0.0377(8) 0.0423(9) 0.0416(8) -0.0022(7) 0.0052(7) -0.0030(7)
O4 0.0666(8) 0.0592(8) 0.0684(9) -0.0165(7) 0.0007(7) -0.0116(6)
C4 0.0459(9) 0.0342(8) 0.0357(8) -0.0005(6) 0.0000(6) -0.0043(6)
C1 0.0571(10) 0.0409(9) 0.0403(9) 0.0072(7) 0.0058(8) 0.0004(7)
C9 0.0453(9) 0.0417(8) 0.0410(8) -0.0012(7) 0.0005(7) 0.0016(7)
C2 0.0446(9) 0.0423(9) 0.0392(8) 0.0078(7) -0.0041(7) -0.0021(7)
C14 0.0539(10) 0.0482(9) 0.0352(8) 0.0012(8) -0.0077(7) -0.0034(7)
C13 0.0629(12) 0.0556(11) 0.0622(12) -0.0001(9) 0.0144(10) -0.0197(10)
C8 0.0456(10) 0.0652(12) 0.0609(11) 0.0047(8) -0.0008(9) 0.0030(9)
C5 0.0623(11) 0.0471(10) 0.0420(9) -0.0002(8) 0.0081(8) 0.0010(8)
C10 0.0384(8) 0.0479(9) 0.0394(8) 0.0024(7) 0.0044(6) -0.0057(7)
C11 0.0628(12) 0.0512(10) 0.0508(11) 0.0106(8) 0.0039(9) -0.0008(9)
C12 0.0629(12) 0.0441(10) 0.0723(13) 0.0059(9) 0.0138(10) -0.0066(9)
C15 0.1093(17) 0.0474(11) 0.0597(12) 0.0141(11) 0.0133(12) -0.0108(9)
C7 0.0622(13) 0.0673(13) 0.0641(12) 0.0171(10) -0.0104(10) 0.0071(10)
C16 0.0813(15) 0.0552(11) 0.0863(15) 0.0111(10) 0.0158(12) 0.0064(11)

loop_
_atom_type_symbol
_atom_type_description
_atom_type_scat_dispersion_real
_atom_type_scat_dispersion_imag
_atom_type_scat_source
C C 0.0033 0.0016 'International Tables Vol C Tables 4.2.6.8 and 6.1.1.4'
H H 0.0000 0.0000 'International Tables Vol C Tables 4.2.6.8 and 6.1.1.4'
O O 0.0106 0.0060 'International Tables Vol C Tables 4.2.6.8 and 6.1.1.4'

loop_
_geom_angle_atom_site_label_1
_geom_angle_atom_site_label_2
_geom_angle_atom_site_label_3
_geom_angle_site_symmetry_1
_geom_angle_site_symmetry_3
_geom_angle
_geom_angle_publ_flag
C7 C6 C5 . . 120.05(18) ?
C7 C6 H6 . . 120.5(13) ?
C5 C6 H6 . . 119.4(13) ?
C10 O3 C13 . . 106.29(14) ?
C1 O1 C9 . . 120.03(12) ?
C14 O5 C15 . . 117.97(15) ?
C10 C3 C4 . . 112.56(13) ?
C10 C3 C2 . . 110.80(13) ?
C4 C3 C2 . . 106.09(12) ?
C10 C3 H3 . . 108.5(8) ?
C4 C3 H3 . . 110.1(8) ?
C2 C3 H3 . . 108.7(8) ?
C9 C4 C5 . . 118.03(15) ?
C9 C4 C3 . . 117.99(13) ?
C5 C4 C3 . . 123.94(15) ?
O2 C1 O1 . . 118.36(16) ?
O2 C1 C2 . . 124.98(16) ?
O1 C1 C2 . . 116.65(13) ?
C8 C9 C4 . . 122.14(15) ?
C8 C9 O1 . . 116.82(15) ?
C4 C9 O1 . . 121.02(13) ?
C1 C2 C14 . . 111.48(13) ?
C1 C2 C3 . . 110.60(13) ?
C14 C2 C3 . . 108.36(13) ?
C1 C2 H2 . . 105.5(10) ?
C14 C2 H2 . . 108.9(10) ?
C3 C2 H2 . . 112.1(10) ?
O4 C14 O5 . . 125.46(16) ?
O4 C14 C2 . . 122.91(16) ?
O5 C14 C2 . . 111.62(15) ?
C12 C13 O3 . . 110.37(17) ?
C12 C13 H13 . . 136.6(13) ?
O3 C13 H13 . . 113.0(13) ?
C7 C8 C9 . . 118.97(19) ?
C7 C8 H8 . . 119.9(13) ?
C9 C8 H8 . . 121.0(13) ?
C6 C5 C4 . . 120.55(18) ?
C6 C5 H5 . . 122.2(10) ?
C4 C5 H5 . . 117.2(10) ?
C11 C10 O3 . . 109.59(14) ?
C11 C10 C3 . . 134.68(15) ?
O3 C10 C3 . . 115.73(13) ?
C10 C11 C12 . . 107.06(17) ?
C10 C11 H11 . . 124.6(13) ?
C12 C11 H11 . . 128.3(13) ?
C13 C12 C11 . . 106.68(17) ?
C13 C12 H12 . . 126.2(13) ?
C11 C12 H12 . . 127.1(13) ?
O5 C15 C16 . . 109.51(16) ?
O5 C15 H15A . . 109.8 ?
C16 C15 H15A . . 109.8 ?
O5 C15 H15B . . 109.8 ?
C16 C15 H15B . . 109.8 ?
H15A C15 H15B . . 108.2 ?
C8 C7 C6 . . 120.24(18) ?
C8 C7 H7 . . 120.9(14) ?
C6 C7 H7 . . 118.8(14) ?
C15 C16 H16A . . 109.5 ?
C15 C16 H16B . . 109.5 ?
H16A C16 H16B . . 109.5 ?
C15 C16 H16C . . 109.5 ?
H16A C16 H16C . . 109.5 ?
H16B C16 H16C . . 109.5 ?

loop_
_geom_bond_atom_site_label_1
_geom_bond_atom_site_label_2
_geom_bond_site_symmetry_2
_geom_bond_distance
_geom_bond_publ_flag
C6 C7 . 1.377(3) ?
C6 C5 . 1.381(3) ?
C6 H6 . 0.94(2) ?
O3 C10 . 1.3663(19) ?
O3 C13 . 1.375(2) ?
O1 C1 . 1.357(2) ?
O1 C9 . 1.4020(19) ?
O5 C14 . 1.321(2) ?
O5 C15 . 1.462(2) ?
O2 C1 . 1.1969(19) ?
C3 C10 . 1.498(2) ?
C3 C4 . 1.512(2) ?
C3 C2 . 1.539(2) ?
C3 H3 . 0.972(15) ?
O4 C14 . 1.197(2) ?
C4 C9 . 1.378(2) ?
C4 C5 . 1.381(2) ?
C1 C2 . 1.506(2) ?
C9 C8 . 1.375(2) ?
C2 C14 . 1.522(2) ?
C2 H2 . 0.937(17) ?
C13 C12 . 1.317(3) ?
C13 H13 . 1.01(2) ?
C8 C7 . 1.371(3) ?
C8 H8 . 0.96(2) ?
C5 H5 . 0.962(18) ?
C10 C11 . 1.333(2) ?
C11 C12 . 1.425(3) ?
C11 H11 . 0.93(2) ?
C12 H12 . 0.95(2) ?
C15 C16 . 1.478(3) ?
C15 H15A . 0.9700 ?
C15 H15B . 0.9700 ?
C7 H7 . 0.95(2) ?
C16 H16A . 0.9600 ?
C16 H16B . 0.9600 ?
C16 H16C . 0.9600 ?

loop_
_geom_hbond_atom_site_label_D
_geom_hbond_atom_site_label_H
_geom_hbond_atom_site_label_A
_geom_hbond_site_symmetry_A
_geom_hbond_distance_DH
_geom_hbond_distance_HA
_geom_hbond_distance_DA
_geom_hbond_angle_DHA
C3 H3 O3 3_677 0.972(15) 2.696(15) 3.576(2) 150.8(11)
C16 H16B O2 1_545 0.96 2.70 3.549(3) 147.6
C16 H16A O2 2_746 0.96 2.96 3.841(3) 153.4
C8 H8 O3 3_777 0.96(2) 2.94(2) 3.611(3) 128.2(15)
C11 H11 O4 2_656 0.93(2) 2.73(2) 3.501(3) 140.9(17)
C13 H13 O2 4_586 1.01(2) 2.54(2) 3.456(3) 151.0(17)
C12 H12 O4 1_565 0.95(2) 2.74(2) 3.478(3) 134.9(16)
